data_7114550
loop_
_publ_author_name
'Escuer, Albert'
'Vicente, Ramon'
'Mautner, Franz A.'
'Goher, Mohamed A. S.'
'Abu-Youssef, Morsy A. M.'

_publ_section_title
;
 [M(N3)2(L)]n: building 3-D MII--azido networks with new topologies
;
_journal_issue 1
_journal_name_full 'Chemical Communications'
_journal_page_first 64
_journal_paper_doi 10.1039/b108812b
_journal_year 2002
_chemical_formula_sum 'C4 H4 Mn N8'
_chemical_formula_weight 219.09
_chemical_name_common '[Mn(pyrimidine)(N3)2]n'
_chemical_name_systematic
; 
? 
;
_space_group_IT_number 12
_symmetry_cell_setting monoclinic
_symmetry_space_group_name_Hall '-I 2y'
_symmetry_space_group_name_H-M 'I 1 2/m 1'
_atom_sites_solution_hydrogens geom
_atom_sites_solution_primary direct
_atom_sites_solution_secondary difmap
_audit_creation_method SHELXL
_cell_angle_alpha 90.00
_cell_angle_beta 91.47(3)
_cell_angle_gamma 90.00
_cell_formula_units_Z 4
_cell_length_a 7.647(3)
_cell_length_b 12.300(4)
_cell_length_c 8.734(3)
_cell_measurement_reflns_used 30
_cell_measurement_temperature 298(2)
_cell_measurement_theta_max 14.2
_cell_measurement_theta_min 3.5
_cell_volume 821.2(5)
_computing_molecular_graphics 'SHELXTL/PC v.5.03 (Siemens Ind. Aut.)'
_computing_publication_material 'SHELXTL/PC v.5.03 (Siemens Ind. Aut.)'
_computing_structure_refinement 'SHELXL-93 (Sheldrick, 1993)'
_computing_structure_solution 'SHELXS-86 (Sheldrick, 1990)'
_diffrn_ambient_temperature 298(2)
_diffrn_measurement_device 'mod. STOE 4-circle diffractometer'
_diffrn_measurement_method 'Omega-scan; delta Omega: 1.10 deg.'
_diffrn_radiation_monochromator graphite
_diffrn_radiation_source 'fine-focus sealed tube'
_diffrn_radiation_type MoK\a
_diffrn_radiation_wavelength 0.71069
_diffrn_reflns_av_R_equivalents 0.0490
_diffrn_reflns_av_sigmaI/netI 0.0487
_diffrn_reflns_limit_h_max 10
_diffrn_reflns_limit_h_min -10
_diffrn_reflns_limit_k_max 17
_diffrn_reflns_limit_k_min -12
_diffrn_reflns_limit_l_max 12
_diffrn_reflns_limit_l_min -11
_diffrn_reflns_number 1169
_diffrn_reflns_theta_max 26.48
_diffrn_reflns_theta_min 2.86
_diffrn_standards_decay_% 28
_diffrn_standards_interval_count 100
_diffrn_standards_interval_time '1 h'
_diffrn_standards_number '3  (-1 0 -1; -1 -1 -2; 0 0 -4)'
_exptl_absorpt_coefficient_mu 1.571
_exptl_absorpt_correction_T_max 1.000
_exptl_absorpt_correction_T_min 0.336
_exptl_absorpt_correction_type DIFABS
_exptl_crystal_colour 'transparent green'
_exptl_crystal_density_diffrn 1.772
_exptl_crystal_description prism
_exptl_crystal_F_000 436
_exptl_crystal_size_max 0.50
_exptl_crystal_size_mid 0.17
_exptl_crystal_size_min 0.06
_refine_diff_density_max 0.420
_refine_diff_density_min -0.701
_refine_diff_density_rms 0.089
_refine_ls_extinction_method none
_refine_ls_goodness_of_fit_all 1.066
_refine_ls_goodness_of_fit_obs 1.075
_refine_ls_hydrogen_treatment noref
_refine_ls_matrix_type full
_refine_ls_number_parameters 66
_refine_ls_number_reflns 897
_refine_ls_number_restraints 0
_refine_ls_restrained_S_all 1.076
_refine_ls_restrained_S_obs 1.075
_refine_ls_R_factor_all 0.0594
_refine_ls_R_factor_obs 0.0501
_refine_ls_shift/esd_max 0.000
_refine_ls_shift/esd_mean 0.000
_refine_ls_structure_factor_coef Fsqd
_refine_ls_weighting_details 'w==1/[\s^2^(Fo^2^)+(0.0668P)^2^+1.8411P] where P==(Fo^2^+2Fc^2^)/3'
_refine_ls_weighting_scheme calc
_refine_ls_wR_factor_all 0.1401
_refine_ls_wR_factor_obs 0.1279
_reflns_number_observed 761
_reflns_number_total 901
_reflns_observed_criterion >2sigma(I)
_cod_data_source_file b108812b.txt
_cod_data_source_block mnpymx
_cod_depositor_comments
;
The following automatic conversions were performed:

'_symmetry_cell_setting' value 'Monoclinic' changed to 'monoclinic'
according to
/usr/data/users/saulius/automatic-downloads/retrospective/RSC/lib/dictionaries/cif_core.dic
dictionary named 'cif_core.dic' version 2.4.2 from 2011-04-26.

Automatic conversion script
Id: cif_fix_values 2281 2013-09-26 08:29:07Z andrius 

The following automatic conversions were performed:

'_refine_ls_weighting_scheme' value 'calc
w==1/[\s^2^(Fo^2^)+(0.0668P)^2^+1.8411P] where P==(Fo^2^+2Fc^2^)/3'
was changed to 'calc'. New tag '_refine_ls_weighting_details' was
created. The value of the new tag was set to
'w==1/[\s^2^(Fo^2^)+(0.0668P)^2^+1.8411P] where P==(Fo^2^+2Fc^2^)/3'.

Automatic conversion script
Id: cif_fix_values 3143 2015-03-26 13:38:13Z robertas 
;
_cod_original_sg_symbol_H-M I2/m
_cod_database_code 7114550

loop_
_symmetry_equiv_pos_as_xyz
'x, y, z'
'-x, y, -z'
'x+1/2, y+1/2, z+1/2'
'-x+1/2, y+1/2, -z+1/2'
'-x, -y, -z'
'x, -y, z'
'-x+1/2, -y+1/2, -z+1/2'
'x+1/2, -y+1/2, z+1/2'

loop_
_atom_site_aniso_label
_atom_site_aniso_U_11
_atom_site_aniso_U_22
_atom_site_aniso_U_33
_atom_site_aniso_U_23
_atom_site_aniso_U_13
_atom_site_aniso_U_12
Mn1 0.0389(5) 0.0383(5) 0.0389(5) 0.0004(3) 0.0005(3) -0.0001(3)
N1 0.042(2) 0.038(2) 0.056(2) 0.0001(14) 0.0010(13) 0.0008(13)
C1 0.045(2) 0.041(2) 0.073(3) -0.002(2) 0.001(2) 0.003(2)
C2 0.035(3) 0.050(3) 0.094(5) 0.000 0.004(3) 0.000
C3 0.038(3) 0.043(3) 0.059(3) 0.000 0.003(2) 0.000
N2 0.054(2) 0.078(3) 0.047(2) -0.011(2) 0.007(2) -0.002(2)
N3 0.059(3) 0.045(3) 0.039(2) 0.000 -0.001(2) 0.000
N4 0.050(2) 0.055(2) 0.053(2) -0.003(2) -0.0103(15) 0.008(2)
N5 0.037(2) 0.042(2) 0.056(3) 0.000 -0.006(2) 0.000

loop_
_atom_site_label
_atom_site_type_symbol
_atom_site_fract_x
_atom_site_fract_y
_atom_site_fract_z
_atom_site_U_iso_or_equiv
_atom_site_thermal_displace_type
_atom_site_occupancy
_atom_site_calc_flag
_atom_site_refinement_flags
Mn1 Mn 0.2500 0.2500 0.7500 0.0387(3) Uani 1 d S
N1 N 0.0799(4) 0.0958(3) 0.7558(4) 0.0452(8) Uani 1 d .
C1 C -0.0948(5) 0.0945(3) 0.7628(5) 0.0529(10) Uani 1 d .
H1 H -0.1549(5) 0.1602(3) 0.7655(5) 0.063 Uiso 1 calc R
C2 C -0.1869(8) 0.0000 0.7662(9) 0.060(2) Uani 1 d S
H2 H -0.3083(8) 0.0000 0.7706(9) 0.072 Uiso 1 calc SR
C3 C 0.1567(7) 0.0000 0.7521(7) 0.0469(13) Uani 1 d S
H3 H 0.2780(7) 0.0000 0.7461(7) 0.056 Uiso 1 calc SR
N2 N 0.1471(5) 0.3097(4) 0.9671(4) 0.0597(10) Uani 1 d .
N3 N 0.0000 0.3092(4) 1.0000 0.0476(11) Uani 1 d S
N4 N 0.0350(4) 0.3368(3) 0.6313(4) 0.0529(9) Uani 1 d .
N5 N 0.0000 0.3366(4) 0.5000 0.0453(10) Uani 1 d S

loop_
_atom_type_symbol
_atom_type_description
_atom_type_scat_dispersion_real
_atom_type_scat_dispersion_imag
_atom_type_scat_source
C C 0.0033 0.0016 'International Tables Vol C Tables 4.2.6.8 and 6.1.1.4'
H H 0.0000 0.0000 'International Tables Vol C Tables 4.2.6.8 and 6.1.1.4'
N N 0.0061 0.0033 'International Tables Vol C Tables 4.2.6.8 and 6.1.1.4'
Mn Mn 0.3368 0.7283 'International Tables Vol C Tables 4.2.6.8 and 6.1.1.4'

loop_
_geom_angle_atom_site_label_1
_geom_angle_atom_site_label_2
_geom_angle_atom_site_label_3
_geom_angle
_geom_angle_site_symmetry_1
_geom_angle_site_symmetry_3
_geom_angle_publ_flag
N2 Mn1 N2 180.0 7_556 . yes
N2 Mn1 N4 87.97(14) 7_556 7_556 yes
N2 Mn1 N4 92.03(14) . 7_556 yes
N2 Mn1 N4 92.03(14) 7_556 . yes
N2 Mn1 N4 87.97(14) . . yes
N4 Mn1 N4 180.0 7_556 . yes
N2 Mn1 N1 87.65(13) 7_556 . yes
N2 Mn1 N1 92.35(13) . . yes
N4 Mn1 N1 90.32(13) 7_556 . yes
N4 Mn1 N1 89.68(13) . . yes
N2 Mn1 N1 92.35(13) 7_556 7_556 yes
N2 Mn1 N1 87.65(13) . 7_556 yes
N4 Mn1 N1 89.68(13) 7_556 7_556 yes
N4 Mn1 N1 90.32(13) . 7_556 yes
N1 Mn1 N1 180.0 . 7_556 yes
C3 N1 C1 115.9(4) . . ?
C3 N1 Mn1 118.9(3) . . ?
C1 N1 Mn1 125.2(3) . . ?
N1 C1 C2 122.0(4) . . ?
N1 C1 H1 119.0(2) . . ?
C2 C1 H1 119.0(3) . . ?
C1 C2 C1 117.5(5) . 6 ?
C1 C2 H2 121.3(3) . . ?
C1 C2 H2 121.3(3) 6 . ?
N1 C3 N1 126.9(5) 6 . ?
N1 C3 H3 116.6(2) 6 . ?
N1 C3 H3 116.6(2) . . ?
N3 N2 Mn1 125.4(3) . . yes
N2 N3 N2 179.5(7) 2_557 . yes
N5 N4 Mn1 127.6(3) . . yes
N4 N5 N4 179.7(6) . 2_556 yes

loop_
_geom_bond_atom_site_label_1
_geom_bond_atom_site_label_2
_geom_bond_distance
_geom_bond_site_symmetry_2
_geom_bond_publ_flag
Mn1 N2 2.198(4) 7_556 yes
Mn1 N2 2.198(4) . yes
Mn1 N4 2.198(3) 7_556 yes
Mn1 N4 2.198(3) . yes
Mn1 N1 2.301(3) . yes
Mn1 N1 2.301(3) 7_556 yes
N1 C3 1.318(4) . yes
N1 C1 1.339(5) . yes
C1 C2 1.360(5) . yes
C1 H1 0.93 . ?
C2 C1 1.360(5) 6 yes
C2 H2 0.93 . ?
C3 N1 1.318(4) 6 yes
C3 H3 0.93 . ?
N2 N3 1.168(4) . yes
N3 N2 1.168(4) 2_557 yes
N4 N5 1.171(4) . yes
N5 N4 1.171(4) 2_556 yes

loop_
_geom_torsion_atom_site_label_1
_geom_torsion_atom_site_label_2
_geom_torsion_atom_site_label_3
_geom_torsion_atom_site_label_4
_geom_torsion
_geom_torsion_site_symmetry_1
_geom_torsion_site_symmetry_4
N2 Mn1 N1 C3 57.5(4) 7_556 .
N2 Mn1 N1 C3 -122.5(4) . .
N4 Mn1 N1 C3 -30.5(4) 7_556 .
N4 Mn1 N1 C3 149.5(4) . .
N1 Mn1 N1 C3 -5.6(1000) 7_556 .
N2 Mn1 N1 C1 -122.5(4) 7_556 .
N2 Mn1 N1 C1 57.5(4) . .
N4 Mn1 N1 C1 149.5(3) 7_556 .
N4 Mn1 N1 C1 -30.5(3) . .
N1 Mn1 N1 C1 174.4(1000) 7_556 .
C3 N1 C1 C2 0.1(7) . .
Mn1 N1 C1 C2 -179.9(5) . .
N1 C1 C2 C1 0.3(10) . 6
C1 N1 C3 N1 -0.6(9) . 6
Mn1 N1 C3 N1 179.4(4) . 6
N2 Mn1 N2 N3 88.7(1000) 7_556 .
N4 Mn1 N2 N3 -134.9(5) 7_556 .
N4 Mn1 N2 N3 45.1(5) . .
N1 Mn1 N2 N3 -44.5(5) . .
N1 Mn1 N2 N3 135.5(5) 7_556 .
Mn1 N2 N3 N2 -114.4(4) . 2_557
N2 Mn1 N4 N5 4.3(4) 7_556 .
N2 Mn1 N4 N5 -175.7(4) . .
N4 Mn1 N4 N5 93.1(1000) 7_556 .
N1 Mn1 N4 N5 -83.3(4) . .
N1 Mn1 N4 N5 96.7(4) 7_556 .
Mn1 N4 N5 N4 -128.0(6) . 2_556
